data_7057267
loop_
_publ_author_name
'Eseola, Abiodun O.'
'G\"orls, Helmar'
'Bangesh, Masroor'
'Plass, Winfried'

_publ_section_title
;
 ESIPT-capable 2,6-di(1H-imidazol-2-yl)phenols with very strong
 fluorescent sensing signals towards Cr(iii), Zn(ii), and Cd(ii):
 molecular variation effects on turn-on efficiency
;
_journal_issue 10
_journal_name_full 'New Journal of Chemistry'
_journal_page_first 7884
_journal_paper_doi 10.1039/C8NJ01265B
_journal_volume 42
_journal_year 2018
_chemical_formula_moiety 'C31 H32 N4 O4'
_chemical_formula_sum 'C31 H32 N4 O4'
_chemical_formula_weight 524.61
_space_group_IT_number 14
_space_group_name_Hall '-P 2yn'
_space_group_name_H-M_alt 'P 1 21/n 1'
_symmetry_cell_setting monoclinic
_symmetry_space_group_name_Hall '-P 2yn'
_symmetry_space_group_name_H-M 'P 1 21/n 1'
_atom_sites_solution_hydrogens mixed
_atom_sites_solution_primary direct
_atom_sites_solution_secondary difmap
_audit_creation_method SHELXL-97
_audit_update_record
;
2018-01-29 deposited with the CCDC.
2018-04-10 downloaded from the CCDC.
;
_cell_angle_alpha 90
_cell_angle_beta 104.441(1)
_cell_angle_gamma 90
_cell_formula_units_Z 4
_cell_length_a 11.7841(2)
_cell_length_b 11.7123(2)
_cell_length_c 20.2881(4)
_cell_measurement_reflns_used 16866
_cell_measurement_temperature 133(2)
_cell_measurement_theta_max 27.54
_cell_measurement_theta_min 2.02
_cell_volume 2711.67(9)
_computing_cell_refinement DENZO
_computing_data_collection COLLECT
_computing_data_reduction DENZO
_computing_molecular_graphics SHELXTL/PC
_computing_publication_material SHELXL-97
_computing_structure_refinement 'SHELXL-97 (Sheldrick, 2008)'
_computing_structure_solution 'SHELXS-97 (Sheldrick, 2008)'
_diffrn_ambient_temperature 133(2)
_diffrn_measured_fraction_theta_full 0.989
_diffrn_measured_fraction_theta_max 0.989
_diffrn_measurement_device_type KappaCCD
_diffrn_measurement_method 'phi- + omega-scan'
_diffrn_radiation_monochromator graphite
_diffrn_radiation_source 'fine-focus sealed tube'
_diffrn_radiation_type MoK\a
_diffrn_radiation_wavelength 0.71073
_diffrn_reflns_av_R_equivalents 0.0322
_diffrn_reflns_av_sigmaI/netI 0.0298
_diffrn_reflns_limit_h_max 15
_diffrn_reflns_limit_h_min -15
_diffrn_reflns_limit_k_max 13
_diffrn_reflns_limit_k_min -15
_diffrn_reflns_limit_l_max 23
_diffrn_reflns_limit_l_min -26
_diffrn_reflns_number 16866
_diffrn_reflns_theta_full 27.54
_diffrn_reflns_theta_max 27.54
_diffrn_reflns_theta_min 2.02
_exptl_absorpt_coefficient_mu 0.086
_exptl_absorpt_correction_T_max 0.7456
_exptl_absorpt_correction_T_min 0.6477
_exptl_absorpt_correction_type multi-scan
_exptl_absorpt_process_details 'SADABS, Bruker-AXS, 2002'
_exptl_crystal_colour yellow
_exptl_crystal_density_diffrn 1.285
_exptl_crystal_density_method 'not measured'
_exptl_crystal_description prism
_exptl_crystal_F_000 1112
_exptl_crystal_size_max 0.125
_exptl_crystal_size_mid 0.122
_exptl_crystal_size_min 0.108
_refine_diff_density_max 0.286
_refine_diff_density_min -0.215
_refine_diff_density_rms 0.042
_refine_ls_extinction_method none
_refine_ls_goodness_of_fit_ref 1.069
_refine_ls_hydrogen_treatment mixed
_refine_ls_matrix_type full
_refine_ls_number_parameters 474
_refine_ls_number_reflns 6190
_refine_ls_number_restraints 0
_refine_ls_restrained_S_all 1.069
_refine_ls_R_factor_all 0.0604
_refine_ls_R_factor_gt 0.0475
_refine_ls_shift/su_max 0.000
_refine_ls_shift/su_mean 0.000
_refine_ls_structure_factor_coef Fsqd
_refine_ls_weighting_details 'calc w=1/[\s^2^(Fo^2^)+(0.0446P)^2^+1.4779P] where P=(Fo^2^+2Fc^2^)/3'
_refine_ls_weighting_scheme calc
_refine_ls_wR_factor_gt 0.1115
_refine_ls_wR_factor_ref 0.1203
_reflns_number_gt 5127
_reflns_number_total 6190
_reflns_threshold_expression >2sigma(I)
_cod_data_source_file c8nj01265b2.cif
_cod_data_source_block FO6011
_cod_depositor_comments 'Adding full bibliography for 7057266--7057267.cif.'
_cod_original_cell_volume 2711.67(8)
_cod_original_sg_symbol_H-M 'P 21/n'
_cod_database_code 7057267

loop_
_symmetry_equiv_pos_as_xyz
'x, y, z'
'-x+1/2, y+1/2, -z+1/2'
'-x, -y, -z'
'x-1/2, -y-1/2, z-1/2'

loop_
_atom_site_label
_atom_site_type_symbol
_atom_site_fract_x
_atom_site_fract_y
_atom_site_fract_z
_atom_site_U_iso_or_equiv
_atom_site_adp_type
_atom_site_occupancy
_atom_site_symmetry_multiplicity
_atom_site_calc_flag
_atom_site_refinement_flags
_atom_site_disorder_assembly
_atom_site_disorder_group
O1 O 0.46948(9) 0.41791(9) 0.66847(6) 0.0280(2) Uani 1 1 d . . .
H1O1 H 0.428(2) 0.369(2) 0.6904(12) 0.057(6) Uiso 1 1 d . . .
O2 O 0.93035(9) 0.42238(10) 0.81944(6) 0.0352(3) Uani 1 1 d . . .
O3 O 0.08769(10) 0.80100(11) 0.36594(6) 0.0373(3) Uani 1 1 d . . .
O4 O 0.84552(11) 1.04777(10) 0.43654(7) 0.0394(3) Uani 1 1 d . . .
N1 N 0.51933(12) 0.57451(11) 0.58596(7) 0.0259(3) Uani 1 1 d . . .
H1N1 H 0.4616(18) 0.5330(17) 0.5928(10) 0.044(6) Uiso 1 1 d . . .
N2 N 0.70359(11) 0.62380(10) 0.59713(6) 0.0246(3) Uani 1 1 d . . .
N3 N 0.56180(12) 0.20568(11) 0.83904(7) 0.0249(3) Uani 1 1 d . . .
H1N3 H 0.6336(18) 0.1853(17) 0.8635(10) 0.042(5) Uiso 1 1 d . . .
N4 N 0.42304(11) 0.27944(11) 0.75599(7) 0.0276(3) Uani 1 1 d . . .
C1 C 0.58479(13) 0.41582(12) 0.70341(7) 0.0235(3) Uani 1 1 d . . .
C2 C 0.62295(13) 0.34710(12) 0.76175(8) 0.0234(3) Uani 1 1 d . . .
C3 C 0.73962(13) 0.35084(13) 0.79829(8) 0.0261(3) Uani 1 1 d . . .
H3 H 0.7669(16) 0.3043(15) 0.8385(9) 0.032(5) Uiso 1 1 d . . .
C4 C 0.81879(13) 0.42161(13) 0.77767(8) 0.0268(3) Uani 1 1 d . . .
C5 C 0.78282(13) 0.48587(13) 0.71910(8) 0.0257(3) Uani 1 1 d . . .
H5 H 0.8365(15) 0.5314(15) 0.7036(9) 0.027(4) Uiso 1 1 d . . .
C6 C 0.66586(13) 0.48351(12) 0.68130(7) 0.0236(3) Uani 1 1 d . . .
C7 C 0.63144(13) 0.55773(12) 0.62146(7) 0.0236(3) Uani 1 1 d . . .
C8 C 0.51691(13) 0.65624(12) 0.53670(7) 0.0253(3) Uani 1 1 d . . .
C9 C 0.63252(13) 0.68628(12) 0.54465(7) 0.0246(3) Uani 1 1 d . . .
C10 C 0.68501(13) 0.77782(12) 0.51158(7) 0.0248(3) Uani 1 1 d . . .
C11 C 0.77375(15) 0.75540(14) 0.47970(9) 0.0321(4) Uani 1 1 d . . .
H11 H 0.7996(17) 0.6742(18) 0.4754(10) 0.045(6) Uiso 1 1 d . . .
C12 C 0.82960(15) 0.84240(14) 0.45299(9) 0.0336(4) Uani 1 1 d . . .
H12 H 0.8928(17) 0.8242(16) 0.4331(10) 0.036(5) Uiso 1 1 d . . .
C13 C 0.79518(14) 0.95452(13) 0.45865(8) 0.0296(3) Uani 1 1 d . . .
C14 C 0.70487(15) 0.97885(14) 0.48948(8) 0.0301(3) Uani 1 1 d . . .
H14 H 0.6817(15) 1.0605(16) 0.4938(9) 0.032(5) Uiso 1 1 d . . .
C15 C 0.65065(14) 0.89170(13) 0.51582(8) 0.0279(3) Uani 1 1 d . . .
H15 H 0.5876(15) 0.9082(14) 0.5392(9) 0.025(4) Uiso 1 1 d . . .
C16 C 0.93394(19) 1.02740(18) 0.40114(11) 0.0424(4) Uani 1 1 d . . .
H16C H 0.9990(18) 0.9841(17) 0.4290(10) 0.041(5) Uiso 1 1 d . . .
H16B H 0.9608(19) 1.105(2) 0.3920(11) 0.052(6) Uiso 1 1 d . . .
H16A H 0.899(2) 0.982(2) 0.3583(12) 0.059(7) Uiso 1 1 d . . .
C17 C 0.40696(13) 0.69515(13) 0.49143(8) 0.0264(3) Uani 1 1 d . . .
C18 C 0.40392(14) 0.74635(13) 0.42929(8) 0.0275(3) Uani 1 1 d . . .
H18 H 0.4778(16) 0.7528(15) 0.4141(9) 0.030(4) Uiso 1 1 d . . .
C19 C 0.29916(14) 0.78297(13) 0.38620(8) 0.0272(3) Uani 1 1 d . . .
H19 H 0.2994(15) 0.8187(15) 0.3439(9) 0.028(4) Uiso 1 1 d . . .
C20 C 0.19558(14) 0.76858(13) 0.40480(8) 0.0302(3) Uani 1 1 d . . .
C21 C 0.19672(16) 0.72019(18) 0.46763(11) 0.0457(5) Uani 1 1 d . . .
H21 H 0.120(2) 0.712(2) 0.4816(12) 0.068(7) Uiso 1 1 d . . .
C22 C 0.30093(16) 0.68369(18) 0.50985(10) 0.0425(4) Uani 1 1 d . . .
H22 H 0.302(2) 0.6503(19) 0.5552(12) 0.059(6) Uiso 1 1 d . . .
C23 C 0.08699(16) 0.86011(16) 0.30433(9) 0.0348(4) Uani 1 1 d . . .
H23C H 0.1377(16) 0.9283(16) 0.3148(9) 0.033(5) Uiso 1 1 d . . .
H23B H 0.0043(18) 0.8832(17) 0.2840(10) 0.040(5) Uiso 1 1 d . . .
H23A H 0.1154(16) 0.8114(16) 0.2704(10) 0.037(5) Uiso 1 1 d . . .
C24 C 1.00455(15) 0.51440(16) 0.81094(9) 0.0337(4) Uani 1 1 d . . .
H24C H 1.0281(17) 0.5041(17) 0.7681(11) 0.042(5) Uiso 1 1 d . . .
H24B H 1.0757(18) 0.5056(17) 0.8482(10) 0.041(5) Uiso 1 1 d . . .
H24A H 0.9645(18) 0.5906(19) 0.8123(10) 0.046(6) Uiso 1 1 d . . .
C25 C 0.53756(13) 0.27765(12) 0.78507(8) 0.0238(3) Uani 1 1 d . . .
C26 C 0.45669(14) 0.15917(13) 0.84497(8) 0.0283(3) Uani 1 1 d . A .
C27 C 0.37229(13) 0.20572(13) 0.79334(8) 0.0289(3) Uani 1 1 d . . .
C28 C 0.24172(15) 0.19067(16) 0.77674(11) 0.0379(4) Uani 1 1 d . . .
H28B H 0.2242(18) 0.1187(19) 0.8001(11) 0.049(6) Uiso 1 1 d . . .
H28A H 0.2119(18) 0.1757(18) 0.7269(12) 0.049(6) Uiso 1 1 d . . .
C29 C 0.18116(18) 0.2924(2) 0.79912(15) 0.0561(6) Uani 1 1 d . . .
H29A H 0.200(2) 0.365(2) 0.7720(14) 0.080(8) Uiso 1 1 d . . .
H29B H 0.092(2) 0.284(2) 0.7851(12) 0.065(7) Uiso 1 1 d . . .
H29C H 0.213(3) 0.307(3) 0.8542(17) 0.101(10) Uiso 1 1 d . . .
C30 C 0.45041(16) 0.07472(16) 0.89932(9) 0.0373(4) Uani 1 1 d . . .
H30B H 0.3837 0.0950 0.9186 0.043(9) Uiso 0.638(18) 1 calc PR A 1
H30A H 0.5230 0.0805 0.9364 0.052(10) Uiso 0.638(18) 1 calc PR A 1
H30C H 0.4873 0.1097 0.9439 0.053(18) Uiso 0.362(18) 1 calc PR A 2
H30D H 0.3667 0.0621 0.8979 0.059(19) Uiso 0.362(18) 1 calc PR A 2
C31 C 0.4354(10) -0.0502(3) 0.8740(3) 0.0547(18) Uani 0.638(18) 1 d P A 1
H31A H 0.4320 -0.1007 0.9120 0.082 Uiso 0.638(18) 1 calc PR A 1
H31B H 0.5021 -0.0718 0.8559 0.082 Uiso 0.638(18) 1 calc PR A 1
H31C H 0.3627 -0.0573 0.8381 0.082 Uiso 0.638(18) 1 calc PR A 1
C31A C 0.5011(15) -0.0292(11) 0.8967(8) 0.060(4) Uani 0.362(18) 1 d P A 2
H31D H 0.4912 -0.0764 0.9347 0.090 Uiso 0.362(18) 1 calc PR A 2
H31E H 0.5849 -0.0191 0.8999 0.090 Uiso 0.362(18) 1 calc PR A 2
H31F H 0.4639 -0.0669 0.8536 0.090 Uiso 0.362(18) 1 calc PR A 2

loop_
_atom_site_aniso_label
_atom_site_aniso_U_11
_atom_site_aniso_U_22
_atom_site_aniso_U_33
_atom_site_aniso_U_23
_atom_site_aniso_U_13
_atom_site_aniso_U_12
O1 0.0208(5) 0.0303(6) 0.0298(6) 0.0043(4) 0.0005(4) -0.0022(4)
O2 0.0209(5) 0.0439(7) 0.0370(6) 0.0149(5) 0.0002(5) -0.0036(5)
O3 0.0231(6) 0.0434(7) 0.0428(7) 0.0179(5) 0.0036(5) 0.0014(5)
O4 0.0476(8) 0.0298(6) 0.0473(7) 0.0075(5) 0.0238(6) 0.0002(5)
N1 0.0238(6) 0.0247(6) 0.0272(6) 0.0027(5) 0.0028(5) -0.0016(5)
N2 0.0265(6) 0.0228(6) 0.0231(6) -0.0006(5) 0.0035(5) -0.0002(5)
N3 0.0232(6) 0.0244(6) 0.0277(6) 0.0004(5) 0.0077(5) 0.0000(5)
N4 0.0229(6) 0.0254(6) 0.0342(7) -0.0008(5) 0.0061(5) -0.0002(5)
C1 0.0228(7) 0.0216(7) 0.0249(7) -0.0019(5) 0.0038(6) 0.0015(5)
C2 0.0234(7) 0.0196(6) 0.0268(7) -0.0016(5) 0.0055(6) 0.0010(5)
C3 0.0263(8) 0.0247(7) 0.0262(7) 0.0041(6) 0.0045(6) 0.0022(6)
C4 0.0209(7) 0.0290(7) 0.0293(8) 0.0028(6) 0.0041(6) 0.0008(6)
C5 0.0245(8) 0.0245(7) 0.0286(8) 0.0022(6) 0.0074(6) -0.0013(6)
C6 0.0248(7) 0.0220(7) 0.0230(7) -0.0010(5) 0.0040(6) 0.0007(5)
C7 0.0235(7) 0.0214(7) 0.0243(7) -0.0023(5) 0.0031(6) -0.0006(5)
C8 0.0276(8) 0.0231(7) 0.0240(7) 0.0004(6) 0.0042(6) 0.0001(6)
C9 0.0270(7) 0.0234(7) 0.0224(7) -0.0017(5) 0.0043(6) 0.0009(6)
C10 0.0243(7) 0.0254(7) 0.0225(7) 0.0004(6) 0.0015(6) -0.0008(6)
C11 0.0354(9) 0.0262(8) 0.0363(9) 0.0023(6) 0.0119(7) 0.0042(6)
C12 0.0337(9) 0.0338(8) 0.0367(9) 0.0035(7) 0.0153(7) 0.0044(7)
C13 0.0326(8) 0.0285(8) 0.0273(8) 0.0049(6) 0.0067(6) -0.0014(6)
C14 0.0345(9) 0.0250(8) 0.0307(8) 0.0007(6) 0.0080(7) 0.0026(6)
C15 0.0286(8) 0.0287(8) 0.0264(8) -0.0005(6) 0.0066(6) 0.0014(6)
C16 0.0455(11) 0.0410(10) 0.0463(11) 0.0081(9) 0.0221(9) -0.0015(9)
C17 0.0259(8) 0.0246(7) 0.0269(7) 0.0018(6) 0.0030(6) -0.0002(6)
C18 0.0251(8) 0.0321(8) 0.0241(7) -0.0024(6) 0.0042(6) 0.0006(6)
C19 0.0282(8) 0.0292(8) 0.0234(7) 0.0012(6) 0.0048(6) 0.0008(6)
C20 0.0249(8) 0.0281(8) 0.0352(8) 0.0064(6) 0.0029(6) 0.0004(6)
C21 0.0273(9) 0.0595(12) 0.0509(11) 0.0256(10) 0.0109(8) 0.0016(8)
C22 0.0301(9) 0.0556(11) 0.0414(10) 0.0237(9) 0.0081(8) 0.0020(8)
C23 0.0300(9) 0.0376(9) 0.0332(9) 0.0083(7) 0.0012(7) 0.0012(7)
C24 0.0246(8) 0.0401(9) 0.0342(9) 0.0053(7) 0.0030(7) -0.0042(7)
C25 0.0236(7) 0.0214(7) 0.0265(7) -0.0019(6) 0.0063(6) 0.0008(5)
C26 0.0271(8) 0.0261(7) 0.0339(8) -0.0033(6) 0.0116(6) -0.0023(6)
C27 0.0244(8) 0.0255(7) 0.0385(9) -0.0036(6) 0.0114(6) -0.0017(6)
C28 0.0256(8) 0.0370(9) 0.0513(11) -0.0034(8) 0.0101(8) -0.0039(7)
C29 0.0275(10) 0.0515(13) 0.0888(18) -0.0136(12) 0.0134(10) 0.0019(9)
C30 0.0382(10) 0.0422(10) 0.0349(9) 0.0034(7) 0.0151(8) -0.0087(8)
C31 0.090(5) 0.0301(17) 0.053(3) 0.0065(16) 0.034(3) -0.002(2)
C31A 0.071(7) 0.054(5) 0.067(7) 0.034(5) 0.041(6) 0.020(5)

loop_
_atom_type_symbol
_atom_type_description
_atom_type_scat_dispersion_real
_atom_type_scat_dispersion_imag
_atom_type_scat_source
C C 0.0033 0.0016 'International Tables Vol C Tables 4.2.6.8 and 6.1.1.4'
H H 0.0000 0.0000 'International Tables Vol C Tables 4.2.6.8 and 6.1.1.4'
N N 0.0061 0.0033 'International Tables Vol C Tables 4.2.6.8 and 6.1.1.4'
O O 0.0106 0.0060 'International Tables Vol C Tables 4.2.6.8 and 6.1.1.4'

loop_
_geom_angle_atom_site_label_1
_geom_angle_atom_site_label_2
_geom_angle_atom_site_label_3
_geom_angle
C1 O1 H1O1 108.5(14)
C4 O2 C24 116.84(12)
C20 O3 C23 116.09(13)
C13 O4 C16 117.51(14)
C7 N1 C8 109.13(13)
C7 N1 H1N1 122.0(13)
C8 N1 H1N1 128.6(14)
C7 N2 C9 105.77(12)
C25 N3 C26 107.58(13)
C25 N3 H1N3 126.2(13)
C26 N3 H1N3 125.9(13)
C25 N4 C27 106.08(13)
O1 C1 C6 119.57(13)
O1 C1 C2 120.90(13)
C6 C1 C2 119.53(13)
C3 C2 C1 119.72(13)
C3 C2 C25 120.94(13)
C1 C2 C25 119.25(13)
C4 C3 C2 120.51(14)
C4 C3 H3 118.9(11)
C2 C3 H3 120.5(11)
O2 C4 C5 124.61(14)
O2 C4 C3 115.42(13)
C5 C4 C3 119.97(14)
C4 C5 C6 120.63(14)
C4 C5 H5 120.6(11)
C6 C5 H5 118.7(11)
C1 C6 C5 119.54(13)
C1 C6 C7 122.13(13)
C5 C6 C7 118.24(13)
N2 C7 N1 110.33(13)
N2 C7 C6 125.52(13)
N1 C7 C6 124.00(13)
C9 C8 N1 104.56(13)
C9 C8 C17 133.63(14)
N1 C8 C17 121.78(13)
C8 C9 N2 110.20(13)
C8 C9 C10 130.18(14)
N2 C9 C10 119.31(13)
C11 C10 C15 118.15(14)
C11 C10 C9 121.61(14)
C15 C10 C9 120.11(14)
C10 C11 C12 121.85(15)
C10 C11 H11 119.9(12)
C12 C11 H11 118.3(12)
C13 C12 C11 118.92(15)
C13 C12 H12 121.4(12)
C11 C12 H12 119.7(12)
O4 C13 C12 124.59(15)
O4 C13 C14 115.20(14)
C12 C13 C14 120.19(15)
C15 C14 C13 120.14(15)
C15 C14 H14 120.6(10)
C13 C14 H14 119.2(10)
C14 C15 C10 120.72(15)
C14 C15 H15 120.9(10)
C10 C15 H15 118.4(10)
O4 C16 H16C 111.4(12)
O4 C16 H16B 104.3(13)
H16C C16 H16B 110.1(17)
O4 C16 H16A 109.2(13)
H16C C16 H16A 108.3(17)
H16B C16 H16A 113.5(18)
C18 C17 C22 117.53(14)
C18 C17 C8 121.55(14)
C22 C17 C8 120.92(14)
C17 C18 C19 121.45(15)
C17 C18 H18 119.2(10)
C19 C18 H18 119.3(10)
C20 C19 C18 119.95(15)
C20 C19 H19 120.1(10)
C18 C19 H19 119.9(10)
O3 C20 C19 124.55(14)
O3 C20 C21 115.78(15)
C19 C20 C21 119.66(15)
C22 C21 C20 119.92(17)
C22 C21 H21 120.8(14)
C20 C21 H21 119.2(14)
C21 C22 C17 121.45(16)
C21 C22 H22 120.1(13)
C17 C22 H22 118.4(13)
O3 C23 H23C 109.5(11)
O3 C23 H23B 106.6(11)
H23C C23 H23B 110.2(16)
O3 C23 H23A 113.0(11)
H23C C23 H23A 108.5(15)
H23B C23 H23A 109.1(15)
O2 C24 H24C 109.3(12)
O2 C24 H24B 105.0(12)
H24C C24 H24B 106.9(16)
O2 C24 H24A 111.0(12)
H24C C24 H24A 111.7(16)
H24B C24 H24A 112.6(16)
N4 C25 N3 110.73(13)
N4 C25 C2 123.47(13)
N3 C25 C2 125.78(13)
C27 C26 N3 105.81(14)
C27 C26 C30 131.96(15)
N3 C26 C30 122.23(15)
C26 C27 N4 109.80(13)
C26 C27 C28 129.43(16)
N4 C27 C28 120.71(15)
C27 C28 C29 111.92(15)
C27 C28 H28B 108.0(12)
C29 C28 H28B 110.4(12)
C27 C28 H28A 109.2(12)
C29 C28 H28A 111.6(12)
H28B C28 H28A 105.4(17)
C28 C29 H29A 107.2(15)
C28 C29 H29B 111.6(14)
H29A C29 H29B 105.6(19)
C28 C29 H29C 110.8(16)
H29A C29 H29C 110(2)
H29B C29 H29C 111(2)
C31A C30 C26 117.3(3)
C31A C30 C31 32.5(6)
C26 C30 C31 113.8(2)
C31A C30 H30B 129.0
C26 C30 H30B 108.8
C31 C30 H30B 108.8
C31A C30 H30A 77.7
C26 C30 H30A 108.8
C31 C30 H30A 108.8
H30B C30 H30A 107.7
C31A C30 H30C 108.0
C26 C30 H30C 108.0
C31 C30 H30C 133.1
H30B C30 H30C 75.5
H30A C30 H30C 34.7
C31A C30 H30D 108.0
C26 C30 H30D 108.0
C31 C30 H30D 79.5
H30B C30 H30D 33.4
H30A C30 H30D 134.2
H30C C30 H30D 107.2
C30 C31 H31A 109.5
C30 C31 H31B 109.5
H31A C31 H31B 109.5
C30 C31 H31C 109.5
H31A C31 H31C 109.5
H31B C31 H31C 109.5
C30 C31A H31D 109.5
C30 C31A H31E 109.5
H31D C31A H31E 109.5
C30 C31A H31F 109.5
H31D C31A H31F 109.5
H31E C31A H31F 109.5

loop_
_geom_bond_atom_site_label_1
_geom_bond_atom_site_label_2
_geom_bond_distance
O1 C1 1.3672(17)
O1 H1O1 0.94(2)
O2 C4 1.3750(18)
O2 C24 1.425(2)
O3 C20 1.3719(19)
O3 C23 1.427(2)
O4 C13 1.3706(19)
O4 C16 1.425(2)
N1 C7 1.3521(19)
N1 C8 1.3790(19)
N1 H1N1 0.87(2)
N2 C7 1.3322(19)
N2 C9 1.3877(19)
N3 C25 1.3546(19)
N3 C26 1.386(2)
N3 H1N3 0.90(2)
N4 C25 1.3314(19)
N4 C27 1.380(2)
C1 C6 1.399(2)
C1 C2 1.409(2)
C2 C3 1.390(2)
C2 C25 1.461(2)
C3 C4 1.388(2)
C3 H3 0.966(19)
C4 C5 1.381(2)
C5 C6 1.401(2)
C5 H5 0.940(18)
C6 C7 1.466(2)
C8 C9 1.377(2)
C8 C17 1.462(2)
C9 C10 1.480(2)
C10 C11 1.385(2)
C10 C15 1.403(2)
C11 C12 1.394(2)
C11 H11 1.01(2)
C12 C13 1.388(2)
C12 H12 0.957(19)
C13 C14 1.392(2)
C14 C15 1.381(2)
C14 H14 1.004(18)
C15 H15 0.995(17)
C16 H16C 0.97(2)
C16 H16B 1.00(2)
C16 H16A 1.01(2)
C17 C18 1.388(2)
C17 C22 1.397(2)
C18 C19 1.391(2)
C18 H18 0.996(18)
C19 C20 1.375(2)
C19 H19 0.956(18)
C20 C21 1.392(2)
C21 C22 1.378(2)
C21 H21 1.02(3)
C22 H22 1.00(2)
C23 H23C 0.988(19)
C23 H23B 1.00(2)
C23 H23A 1.01(2)
C24 H24C 0.98(2)
C24 H24B 0.98(2)
C24 H24A 1.01(2)
C26 C27 1.365(2)
C26 C30 1.497(2)
C27 C28 1.501(2)
C28 C29 1.515(3)
C28 H28B 1.01(2)
C28 H28A 1.00(2)
C29 H29A 1.07(3)
C29 H29B 1.03(3)
C29 H29C 1.10(3)
C30 C31A 1.363(9)
C30 C31 1.547(5)
C30 H30B 0.9900
C30 H30A 0.9900
C30 H30C 0.9900
C30 H30D 0.9900
C31 H31A 0.9800
C31 H31B 0.9800
C31 H31C 0.9800
C31A H31D 0.9800
C31A H31E 0.9800
C31A H31F 0.9800

loop_
_geom_hbond_atom_site_label_D
_geom_hbond_atom_site_label_H
_geom_hbond_atom_site_label_A
_geom_hbond_distance_DH
_geom_hbond_distance_HA
_geom_hbond_distance_DA
_geom_hbond_angle_DHA
_geom_hbond_site_symmetry_A
O1 H1O1 N4 0.94(2) 1.71(2) 2.5627(17) 150(2) .
N1 H1N1 O1 0.87(2) 2.03(2) 2.6460(17) 126.8(17) .
N3 H1N3 N2 0.90(2) 2.02(2) 2.9077(18) 169.5(19) 2_646
C3 H3 N2 0.966(19) 2.464(19) 3.3634(19) 154.8(14) 2_646
C5 H5 N3 0.940(18) 2.621(18) 3.528(2) 162.5(14) 2_656
